data_7251879
loop_
_publ_author_name
'Balogh, Margareta Cristina'
'Claybourn, Boe M.'
'Bonnaud, Thierry'
'Pitak, Mateusz B.'

_publ_section_title
;
 Understanding of Mirabegron Edisylate Hydrate Conversion and Solvate
 Characterisation
;
_journal_name_full CrystEngComm
_journal_paper_doi 10.1039/D5CE00592B
_journal_year 2026
_chemical_absolute_configuration syn
_chemical_formula_moiety 'C21 H26 N4 O2 S, C2 H4 O6 S2, H2 O'
_chemical_formula_sum 'C23 H32 N4 O9 S3'
_chemical_formula_weight 604.70
_chemical_name_common 'Mirabegron Edysilate monohydrate'
_space_group_crystal_system monoclinic
_space_group_IT_number 4
_space_group_name_Hall 'P 2yb'
_space_group_name_H-M_alt 'P 1 21 1'
_atom_sites_solution_hydrogens mixed
_atom_sites_solution_primary direct
_audit_creation_date 2024-10-02
_audit_creation_method
;
Olex2 1.5
(compiled 2024.02.16 svn.r378c4104 for OlexSys, GUI svn.r6928)
;
_audit_update_record
;
2024-10-02 deposited with the CCDC.	2026-03-27 downloaded from the CCDC.
;
_cell_angle_alpha 90
_cell_angle_beta 111.810(6)
_cell_angle_gamma 90
_cell_formula_units_Z 4
_cell_length_a 14.8579(8)
_cell_length_b 10.6858(5)
_cell_length_c 18.1456(9)
_cell_measurement_reflns_used 4806
_cell_measurement_temperature 100.01(10)
_cell_measurement_theta_max 75.4860
_cell_measurement_theta_min 3.1300
_cell_volume 2674.7(3)
_computing_cell_refinement 'CrysAlisPro 1.171.40.74a (Rigaku OD, 2020)'
_computing_data_collection 'CrysAlisPro 1.171.40.74a (Rigaku OD, 2020)'
_computing_data_reduction 'CrysAlisPro 1.171.40.74a (Rigaku OD, 2020)'
_computing_molecular_graphics 'Olex2 1.5 (Dolomanov et al., 2009)'
_computing_publication_material 'Olex2 1.5 (Dolomanov et al., 2009)'
_computing_structure_refinement 'XL  (Sheldrick, 2008)'
_computing_structure_solution 'XS  (Sheldrick, 2008)'
_diffrn_ambient_environment N~2~
_diffrn_ambient_temperature 100.01(10)
_diffrn_detector 'Hybrid Pixel Array Detector'
_diffrn_detector_area_resol_mean 10.0000
_diffrn_detector_type HyPix
_diffrn_measured_fraction_theta_full 0.991
_diffrn_measured_fraction_theta_max 0.989
_diffrn_measurement_details
;
List of Runs (angles in degrees, time in seconds):

  # Type    Start    End  Width  t~exp~   \w     \q     \k     \f   Frames
#--------------------------------------------------------------------------
  1  \w     13.00  49.00   0.50   15.00    --   47.73 -76.00  49.00   72
  2  \w     57.00  86.00   0.50   40.00    --  107.45 -76.00  49.00   58
  3  \w     35.00  60.00   0.50   40.00    --  107.45 -57.00 -30.00   50
  4  \w     75.00 106.00   0.50   40.00    --  107.45 -77.00 -60.00   62
  5  \w     35.00  64.00   0.50   40.00    --  107.45 -57.00 -60.00   58
  6  \w     35.00  60.00   0.50   40.00    --  107.45 -57.00-150.00   50
  7  \w     35.00 105.00   0.50   40.00    --  107.45-125.00 -30.00  140
  8  \w     35.00  66.00   0.50   40.00    --  107.45 -57.00  30.00   62
  9  \w     35.00 101.00   0.50   40.00    --  107.45 -99.00  30.00  132
 10  \w     37.00  66.00   0.50   40.00    --  107.45 -57.00  90.00   58
 11  \w     95.00 137.00   0.50   40.00    --  107.45  19.00 120.00   84
 12  \w    138.00 175.00   0.50   40.00    --  107.45  19.00 120.00   74
 13  \w    109.00 160.00   0.50   40.00    --  107.45  76.00 176.00  102
 14  \w    106.00 175.00   0.50   40.00    --  107.45  37.00 150.00  138
 15  \w     99.00 129.00   0.50   40.00    --  107.45  77.00 -90.00   60
 16  \w    -24.00  28.00   0.50   15.00    --  -47.73  19.00  90.00  104
 17  \w    -40.00 -13.00   0.50   40.00    --  -86.25  37.00 -30.00   54
 18  \w    -42.00 -17.00   0.50   40.00    --  -86.25  37.00   0.00   50
 19  \w    -42.00 -17.00   0.50   40.00    --  -86.25  37.00  30.00   50
 20  \w    -59.00 -31.00   0.50   40.00    --  -86.25  57.00  30.00   56
 21  \w    -65.00 -36.00   0.50   15.00    --  -47.73  76.00 176.00   58
 22  \w    -82.00 -57.00   0.50   40.00    --  -86.25  76.00 176.00   50
 23  \w   -106.00 -56.00   0.50   15.00    --  -47.73 -76.00  49.00  100
;
_diffrn_measurement_device 'four-circle diffractometer'
_diffrn_measurement_device_type 'XtaLAB Synergy, Dualflex, HyPix'
_diffrn_measurement_method '\w scans'
_diffrn_orient_matrix_type 'CrysAlisPro convention (1999,Acta A55,543-557)'
_diffrn_orient_matrix_UB_11 -0.0035714000
_diffrn_orient_matrix_UB_12 0.1341264000
_diffrn_orient_matrix_UB_13 0.0300549000
_diffrn_orient_matrix_UB_21 -0.0966547000
_diffrn_orient_matrix_UB_22 0.0226904000
_diffrn_orient_matrix_UB_23 -0.0697364000
_diffrn_orient_matrix_UB_31 -0.0558218000
_diffrn_orient_matrix_UB_32 -0.0479992000
_diffrn_orient_matrix_UB_33 0.0509378000
_diffrn_radiation_monochromator mirror
_diffrn_radiation_probe x-ray
_diffrn_radiation_type 'Cu K\a'
_diffrn_radiation_wavelength 1.54184
_diffrn_reflns_av_R_equivalents 0.0337
_diffrn_reflns_av_unetI/netI 0.0360
_diffrn_reflns_Laue_measured_fraction_full 0.991
_diffrn_reflns_Laue_measured_fraction_max 0.989
_diffrn_reflns_limit_h_max 16
_diffrn_reflns_limit_h_min -17
_diffrn_reflns_limit_k_max 12
_diffrn_reflns_limit_k_min -12
_diffrn_reflns_limit_l_max 21
_diffrn_reflns_limit_l_min -20
_diffrn_reflns_number 15978
_diffrn_reflns_point_group_measured_fraction_full 0.851
_diffrn_reflns_point_group_measured_fraction_max 0.848
_diffrn_reflns_theta_full 67.684
_diffrn_reflns_theta_max 68.232
_diffrn_reflns_theta_min 2.623
_diffrn_source 'micro-focus sealed X-ray tube'
_diffrn_source_type 'PhotonJet (Cu) X-ray Source'
_exptl_absorpt_coefficient_mu 3.055
_exptl_absorpt_correction_T_max 1.00000
_exptl_absorpt_correction_T_min 0.68504
_exptl_absorpt_correction_type multi-scan
_exptl_absorpt_process_details
;
CrysAlisPro 1.171.40.74a (Rigaku Oxford Diffraction, 2020)
Empirical absorption correction using spherical harmonics,
 implemented in SCALE3 ABSPACK scaling algorithm.
;
_exptl_crystal_colour colourless
_exptl_crystal_density_diffrn 1.502
_exptl_crystal_description block
_exptl_crystal_F_000 1272
_exptl_crystal_size_max 0.11
_exptl_crystal_size_mid 0.035
_exptl_crystal_size_min 0.015
_refine_diff_density_max 0.539
_refine_diff_density_min -0.449
_refine_diff_density_rms 0.059
_refine_ls_abs_structure_details
;
 Flack x determined using 2628 quotients [(I+)-(I-)]/[(I+)+(I-)]
 (Parsons, Flack and Wagner, Acta Cryst. B69 (2013) 249-259).
;
_refine_ls_abs_structure_Flack 0.051(14)
_refine_ls_extinction_method none
_refine_ls_goodness_of_fit_ref 1.024
_refine_ls_hydrogen_treatment mixed
_refine_ls_matrix_type full
_refine_ls_number_parameters 717
_refine_ls_number_reflns 8292
_refine_ls_number_restraints 1
_refine_ls_restrained_S_all 1.024
_refine_ls_R_factor_all 0.0485
_refine_ls_R_factor_gt 0.0410
_refine_ls_shift/su_max 0.001
_refine_ls_shift/su_mean 0.000
_refine_ls_structure_factor_coef Fsqd
_refine_ls_weighting_details 'w=1/[\s^2^(Fo^2^)+(0.0470P)^2^+2.4682P] where P=(Fo^2^+2Fc^2^)/3'
_refine_ls_weighting_scheme calc
_refine_ls_wR_factor_gt 0.0960
_refine_ls_wR_factor_ref 0.1003
_reflns_Friedel_coverage 0.621
_reflns_Friedel_fraction_full 0.695
_reflns_Friedel_fraction_max 0.690
_reflns_number_gt 7453
_reflns_number_total 8292
_reflns_threshold_expression 'I > 2\s(I)'
_cod_data_source_file d5ce00592b2.cif
_cod_data_source_block p21081_1
_cod_database_code 7251879
_shelxl_version_number 2014/6
_chemical_oxdiff_formula 'C124 H152 F8 N16 O8 S1 '
_chemical_oxdiff_usercomment 'MCB-1902-73-03, P3716, 30MAR2021, MCB/ MP, Cu 100K'
_shelx_space_group_comment
;
The symmetry employed for this shelxl refinement is uniquely defined
by the following loop, which should always be used as a source of
symmetry information in preference to the above space-group names.
They are only intended as comments.
;
_shelx_estimated_absorpt_t_max 0.956
_shelx_estimated_absorpt_t_min 0.730
_olex2_refinement_description
;
1. Fixed Uiso
 At 1.2 times of:
  All C(H) groups, All C(H,H) groups, All N(H) groups, All N(H,H) groups
 At 1.5 times of:
  All O(H,H) groups
2.a Free rotating group:
 O1W(H1WA,H1WB), O2W(H2WA,H2WB)
2.b Ternary CH refined with riding coordinates:
 C15A(H15A), C15B(H15B)
2.c Secondary CH2 refined with riding coordinates:
 N4A(H4AA,H4AB), C4A(H4AC,H4AD), C12A(H12A,H12B), C13A(H13A,H13B), C14A(H14A,
 H14B), N4B(H4BA,H4BB), C4B(H4BC,H4BD), C12B(H12C,H12D), C13B(H13C,H13D),
 C14B(H14C,H14D), C22A(H22A,H22B), C23A(H23A,H23B), C22B(H22C,H22D), C23B(H23C,
 H23D)
2.d Aromatic/amide H refined with riding coordinates:
 N2A(H2AA), N3A(H3A), C2A(H2AB), C7A(H7A), C8A(H8A), C10A(H10A), C11A(H11A),
 C17A(H17A), C18A(H18A), C19A(H19A), C20A(H20A), C21A(H21A), N2B(H2BA),
 N3B(H3B), C2B(H2BB), C7B(H7B), C8B(H8B), C10B(H10B), C11B(H11B), C17B(H17B),
 C18B(H18B), C19B(H19B), C20B(H20B), C21B(H21B)
2.e X=CH2 refined with riding coordinates:
 N1A(H1AA,H1AB), N1B(H1BA,H1BB)
;
_olex2_submission_special_instructions 'No special instructions were received'
_oxdiff_exptl_absorpt_empirical_details
;
Empirical correction (ABSPACK) includes:
- Absorption correction using spherical harmonics
- Frame scaling
;
_oxdiff_exptl_absorpt_empirical_full_max 1.439
_oxdiff_exptl_absorpt_empirical_full_min 0.346

loop_
_space_group_symop_operation_xyz
'x, y, z'
'-x, y+1/2, -z'

loop_
_atom_site_label
_atom_site_type_symbol
_atom_site_fract_x
_atom_site_fract_y
_atom_site_fract_z
_atom_site_U_iso_or_equiv
_atom_site_adp_type
_atom_site_occupancy
_atom_site_site_symmetry_order
_atom_site_calc_flag
_atom_site_refinement_flags_posn
_atom_site_refinement_flags_adp
_atom_site_refinement_flags_occupancy
_atom_site_disorder_assembly
_atom_site_disorder_group
S1A S 0.42591(11) 0.21921(14) -0.51364(8) 0.0278(3) Uani 1 1 d . . . . .
O1A O 0.4990(3) 0.1422(4) -0.2365(2) 0.0293(9) Uani 1 1 d . . . . .
O2A O 0.5025(3) 0.4264(4) 0.3236(2) 0.0288(9) Uani 1 1 d . . . . .
H2A H 0.523(6) 0.485(9) 0.311(5) 0.07(3) Uiso 1 1 d . . . . .
N1A N 0.5505(4) 0.0642(5) -0.5446(3) 0.0338(12) Uani 1 1 d . . . . .
H1AA H 0.6054 0.0223 -0.5299 0.041 Uiso 1 1 calc R U . . .
H1AB H 0.5101 0.0620 -0.5944 0.041 Uiso 1 1 calc R U . . .
N2A N 0.5850(4) 0.1392(5) -0.4161(3) 0.0294(11) Uani 1 1 d . . . . .
H2AA H 0.6407 0.0996 -0.3953 0.035 Uiso 1 1 calc R U . . .
N3A N 0.5884(4) 0.3092(5) -0.1688(3) 0.0241(10) Uani 1 1 d . . . . .
H3A H 0.6261 0.3692 -0.1741 0.029 Uiso 1 1 calc R U . . .
N4A N 0.5680(4) 0.2244(5) 0.2546(3) 0.0244(10) Uani 1 1 d . . . . .
H4AA H 0.5064 0.2479 0.2473 0.029 Uiso 1 1 calc R U . . .
H4AB H 0.5772 0.1458 0.2754 0.029 Uiso 1 1 calc R U . . .
C1A C 0.5291(4) 0.1296(6) -0.4926(3) 0.0299(14) Uani 1 1 d . . . . .
C2A C 0.4646(5) 0.2657(6) -0.4137(4) 0.0306(14) Uani 1 1 d . . . . .
H2AB H 0.4286 0.3197 -0.3932 0.037 Uiso 1 1 calc R U . . .
C3A C 0.5488(4) 0.2173(6) -0.3707(3) 0.0267(12) Uani 1 1 d . . . . .
C4A C 0.6102(5) 0.2419(6) -0.2867(3) 0.0280(13) Uani 1 1 d . . . . .
H4AC H 0.6353 0.3286 -0.2820 0.034 Uiso 1 1 calc R U . . .
H4AD H 0.6666 0.1846 -0.2707 0.034 Uiso 1 1 calc R U . . .
C5A C 0.5571(4) 0.2254(6) -0.2297(3) 0.0234(12) Uani 1 1 d . . . . .
C6A C 0.5689(4) 0.3129(5) -0.0989(3) 0.0253(13) Uani 1 1 d . . . . .
C7A C 0.5046(4) 0.2321(6) -0.0819(3) 0.0249(12) Uani 1 1 d . . . . .
H7A H 0.4691 0.1709 -0.1195 0.030 Uiso 1 1 calc R U . . .
C8A C 0.4935(5) 0.2430(6) -0.0094(3) 0.0272(13) Uani 1 1 d . . . . .
H8A H 0.4492 0.1894 0.0017 0.033 Uiso 1 1 calc R U . . .
C9A C 0.5454(4) 0.3302(6) 0.0472(3) 0.0248(12) Uani 1 1 d . . . . .
C10A C 0.6069(4) 0.4114(6) 0.0291(3) 0.0263(12) Uani 1 1 d . . . . .
H10A H 0.6413 0.4735 0.0664 0.032 Uiso 1 1 calc R U . . .
C11A C 0.6187(5) 0.4029(6) -0.0427(3) 0.0273(13) Uani 1 1 d . . . . .
H11A H 0.6613 0.4592 -0.0541 0.033 Uiso 1 1 calc R U . . .
C12A C 0.5340(5) 0.3368(6) 0.1269(3) 0.0274(13) Uani 1 1 d . . . . .
H12A H 0.4645 0.3425 0.1186 0.033 Uiso 1 1 calc R U . . .
H12B H 0.5671 0.4124 0.1560 0.033 Uiso 1 1 calc R U . . .
C13A C 0.5779(4) 0.2205(6) 0.1752(3) 0.0251(12) Uani 1 1 d . . . . .
H13A H 0.5448 0.1452 0.1457 0.030 Uiso 1 1 calc R U . . .
H13B H 0.6474 0.2148 0.1829 0.030 Uiso 1 1 calc R U . . .
C14A C 0.6375(4) 0.3116(5) 0.3133(3) 0.0248(12) Uani 1 1 d . . . . .
H14A H 0.6549 0.3809 0.2849 0.030 Uiso 1 1 calc R U . . .
H14B H 0.6976 0.2660 0.3447 0.030 Uiso 1 1 calc R U . . .
C15A C 0.5908(3) 0.3640(5) 0.3684(3) 0.0243(10) Uani 1 1 d . . . . .
H15A H 0.5729 0.2906 0.3943 0.029 Uiso 1 1 calc R U . . .
C16A C 0.6626(4) 0.4406(5) 0.4343(3) 0.0256(11) Uani 1 1 d . . . . .
C17A C 0.6717(4) 0.4187(5) 0.5127(3) 0.0279(12) Uani 1 1 d . . . . .
H17A H 0.6319 0.3579 0.5239 0.033 Uiso 1 1 calc R U . . .
C18A C 0.7390(4) 0.4862(6) 0.5746(3) 0.0297(13) Uani 1 1 d . . . . .
H18A H 0.7446 0.4712 0.6277 0.036 Uiso 1 1 calc R U . . .
C19A C 0.7968(5) 0.5731(6) 0.5596(4) 0.0339(14) Uani 1 1 d . . . . .
H19A H 0.8441 0.6164 0.6022 0.041 Uiso 1 1 calc R U . . .
C20A C 0.7864(4) 0.5985(6) 0.4818(4) 0.0339(14) Uani 1 1 d . . . . .
H20A H 0.8246 0.6620 0.4711 0.041 Uiso 1 1 calc R U . . .
C21A C 0.7209(5) 0.5319(6) 0.4200(3) 0.0310(14) Uani 1 1 d . . . . .
H21A H 0.7155 0.5486 0.3671 0.037 Uiso 1 1 calc R U . . .
S1B S 1.07458(10) 0.35598(14) 1.00909(8) 0.0269(3) Uani 1 1 d . . . . .
O1B O 0.9817(3) 0.4383(4) 0.7304(2) 0.0327(10) Uani 1 1 d . . . . .
O2B O 0.9884(3) 0.1604(5) 0.1882(2) 0.0288(9) Uani 1 1 d . . . . .
H2B H 1.004(5) 0.097(7) 0.208(4) 0.04(2) Uiso 1 1 d . . . . .
N1B N 0.9502(4) 0.5083(5) 1.0434(3) 0.0289(11) Uani 1 1 d . . . . .
H1BA H 0.8942 0.5472 1.0298 0.035 Uiso 1 1 calc R U . . .
H1BB H 0.9927 0.5138 1.0923 0.035 Uiso 1 1 calc R U . . .
N2B N 0.9094(4) 0.4281(5) 0.9141(3) 0.0246(10) Uani 1 1 d . . . . .
H2BA H 0.8522 0.4644 0.8947 0.030 Uiso 1 1 calc R U . . .
N3B N 0.9049(4) 0.2627(5) 0.6657(3) 0.0237(10) Uani 1 1 d . . . . .
H3B H 0.8718 0.1975 0.6714 0.028 Uiso 1 1 calc R U . . .
N4B N 0.9291(3) 0.3724(5) 0.2462(3) 0.0231(10) Uani 1 1 d . . . . .
H4BA H 0.9269 0.4563 0.2371 0.028 Uiso 1 1 calc R U . . .
H4BB H 0.9913 0.3472 0.2571 0.028 Uiso 1 1 calc R U . . .
C1B C 0.9706(4) 0.4410(6) 0.9898(3) 0.0265(13) Uani 1 1 d . . . . .
C2B C 1.0330(5) 0.3065(6) 0.9100(3) 0.0287(13) Uani 1 1 d . . . . .
H2BB H 1.0686 0.2542 0.8883 0.034 Uiso 1 1 calc R U . . .
C3B C 0.9457(4) 0.3514(6) 0.8692(3) 0.0246(12) Uani 1 1 d . . . . .
C4B C 0.8821(5) 0.3221(6) 0.7851(3) 0.0278(13) Uani 1 1 d . . . . .
H4BC H 0.8223 0.3730 0.7706 0.033 Uiso 1 1 calc R U . . .
H4BD H 0.8628 0.2330 0.7819 0.033 Uiso 1 1 calc R U . . .
C5B C 0.9291(4) 0.3464(6) 0.7251(3) 0.0240(12) Uani 1 1 d . . . . .
C6B C 0.9250(4) 0.2645(6) 0.5951(3) 0.0245(12) Uani 1 1 d . . . . .
C7B C 0.9841(4) 0.3518(6) 0.5791(3) 0.0283(13) Uani 1 1 d . . . . .
H7B H 1.0148 0.4155 0.6165 0.034 Uiso 1 1 calc R U . . .
C8B C 0.9982(5) 0.3453(6) 0.5074(4) 0.0286(13) Uani 1 1 d . . . . .
H8B H 1.0383 0.4057 0.4962 0.034 Uiso 1 1 calc R U . . .
C9B C 0.9549(4) 0.2530(6) 0.4521(3) 0.0243(12) Uani 1 1 d . . . . .
C10B C 0.8956(5) 0.1655(7) 0.4690(3) 0.0316(14) Uani 1 1 d . . . . .
H10B H 0.8649 0.1018 0.4316 0.038 Uiso 1 1 calc R U . . .
C11B C 0.8810(5) 0.1710(6) 0.5403(3) 0.0285(13) Uani 1 1 d . . . . .
H11B H 0.8409 0.1108 0.5515 0.034 Uiso 1 1 calc R U . . .
C12B C 0.9682(5) 0.2506(6) 0.3738(3) 0.0289(13) Uani 1 1 d . . . . .
H12C H 0.9496 0.1673 0.3488 0.035 Uiso 1 1 calc R U . . .
H12D H 1.0373 0.2650 0.3827 0.035 Uiso 1 1 calc R U . . .
C13B C 0.9064(5) 0.3507(7) 0.3187(3) 0.0307(13) Uani 1 1 d . . . . .
H13C H 0.8373 0.3265 0.3022 0.037 Uiso 1 1 calc R U . . .
H13D H 0.9152 0.4303 0.3486 0.037 Uiso 1 1 calc R U . . .
C14B C 0.8663(4) 0.3101(5) 0.1713(3) 0.0267(12) Uani 1 1 d . . . . .
H14C H 0.8758 0.3513 0.1259 0.032 Uiso 1 1 calc R U . . .
H14D H 0.7976 0.3214 0.1647 0.032 Uiso 1 1 calc R U . . .
C15B C 0.8872(4) 0.1710(5) 0.1697(3) 0.0261(11) Uani 1 1 d . . . . .
H15B H 0.8695 0.1268 0.2110 0.031 Uiso 1 1 calc R U . . .
C16B C 0.8267(4) 0.1198(5) 0.0881(3) 0.0267(12) Uani 1 1 d . . . . .
C17B C 0.8447(4) 0.1577(6) 0.0213(3) 0.0299(12) Uani 1 1 d . . . . .
H17B H 0.8979 0.2115 0.0274 0.036 Uiso 1 1 calc R U . . .
C18B C 0.7861(5) 0.1178(6) -0.0534(3) 0.0332(14) Uani 1 1 d . . . . .
H18B H 0.7986 0.1448 -0.0987 0.040 Uiso 1 1 calc R U . . .
C19B C 0.7088(5) 0.0379(7) -0.0625(3) 0.0343(15) Uani 1 1 d . . . . .
H19B H 0.6679 0.0105 -0.1138 0.041 Uiso 1 1 calc R U . . .
C20B C 0.6919(5) -0.0009(7) 0.0033(4) 0.0387(16) Uani 1 1 d . . . . .
H20B H 0.6399 -0.0568 -0.0026 0.046 Uiso 1 1 calc R U . . .
C21B C 0.7506(5) 0.0410(6) 0.0789(4) 0.0346(14) Uani 1 1 d . . . . .
H21B H 0.7376 0.0148 0.1240 0.042 Uiso 1 1 calc R U . . .
S2A S 0.32353(10) 0.12624(12) 0.22360(7) 0.0227(3) Uani 1 1 d . . . . .
S3A S 0.17797(10) 0.44892(12) 0.27313(7) 0.0222(3) Uani 1 1 d . . . . .
O3A O 0.2761(3) 0.0085(4) 0.1890(2) 0.0277(9) Uani 1 1 d . . . . .
O4A O 0.3602(3) 0.1928(4) 0.1703(2) 0.0282(9) Uani 1 1 d . . . . .
O5A O 0.3961(3) 0.1108(4) 0.3024(2) 0.0304(9) Uani 1 1 d . . . . .
O6A O 0.1050(3) 0.4703(4) 0.1951(2) 0.0310(10) Uani 1 1 d . . . . .
O7A O 0.2280(3) 0.5651(4) 0.3105(2) 0.0270(9) Uani 1 1 d . . . . .
O8A O 0.1407(3) 0.3815(4) 0.3256(2) 0.0277(9) Uani 1 1 d . . . . .
C22A C 0.2305(4) 0.2225(6) 0.2326(3) 0.0241(12) Uani 1 1 d . . . . .
H22A H 0.1765 0.2290 0.1805 0.029 Uiso 1 1 calc R U . . .
H22B H 0.2050 0.1839 0.2705 0.029 Uiso 1 1 calc R U . . .
C23A C 0.2693(4) 0.3528(6) 0.2617(3) 0.0262(12) Uani 1 1 d . . . . .
H23A H 0.2935 0.3919 0.2231 0.031 Uiso 1 1 calc R U . . .
H23B H 0.3244 0.3459 0.3132 0.031 Uiso 1 1 calc R U . . .
S2B S 0.21035(10) 0.14628(13) 0.80827(8) 0.0246(3) Uani 1 1 d . . . . .
S3B S 0.29027(10) 0.44864(12) 0.68583(7) 0.0237(3) Uani 1 1 d . . . . .
O3B O 0.2692(3) 0.1889(4) 0.8875(2) 0.0317(10) Uani 1 1 d . . . . .
O4B O 0.2540(3) 0.0441(4) 0.7800(2) 0.0300(9) Uani 1 1 d . . . . .
O5B O 0.1108(3) 0.1185(4) 0.8009(2) 0.0276(9) Uani 1 1 d . . . . .
O6B O 0.3889(3) 0.4786(4) 0.6910(2) 0.0273(9) Uani 1 1 d . . . . .
O7B O 0.2292(3) 0.4036(4) 0.6072(2) 0.0295(9) Uani 1 1 d . . . . .
O8B O 0.2472(3) 0.5512(4) 0.7138(2) 0.0262(9) Uani 1 1 d . . . . .
C22B C 0.2016(5) 0.2760(6) 0.7449(3) 0.0260(12) Uani 1 1 d . . . . .
H22C H 0.1633 0.2517 0.6894 0.031 Uiso 1 1 calc R U . . .
H22D H 0.1670 0.3452 0.7594 0.031 Uiso 1 1 calc R U . . .
C23B C 0.3010(4) 0.3213(6) 0.7507(3) 0.0256(12) Uani 1 1 d . . . . .
H23C H 0.3361 0.2520 0.7370 0.031 Uiso 1 1 calc R U . . .
H23D H 0.3390 0.3474 0.8059 0.031 Uiso 1 1 calc R U . . .
O1W O 0.2836(3) 0.4146(5) 0.4809(2) 0.0334(10) Uani 1 1 d G . . . .
H1WA H 0.2628 0.4165 0.5187 0.050 Uiso 1 1 d G U . . .
H1WB H 0.2329 0.4047 0.4395 0.050 Uiso 1 1 d G U . . .
O2W O 0.7818(3) 0.6578(5) 0.9856(2) 0.0317(9) Uani 1 1 d G . . . .
H2WA H 0.7620 0.6791 1.0222 0.047 Uiso 1 1 d G U . . .
H2WB H 0.7407 0.6897 0.9437 0.047 Uiso 1 1 d G U . . .

loop_
_atom_site_aniso_label
_atom_site_aniso_U_11
_atom_site_aniso_U_22
_atom_site_aniso_U_33
_atom_site_aniso_U_23
_atom_site_aniso_U_13
_atom_site_aniso_U_12
S1A 0.0260(8) 0.0291(7) 0.0250(7) 0.0003(6) 0.0058(6) 0.0010(6)
O1A 0.035(2) 0.028(2) 0.0239(18) -0.0041(16) 0.0093(16) -0.0072(18)
O2A 0.023(2) 0.028(2) 0.035(2) 0.0014(18) 0.0094(17) 0.0004(17)
N1A 0.036(3) 0.036(3) 0.024(3) -0.001(2) 0.005(2) 0.007(2)
N2A 0.036(3) 0.029(3) 0.024(2) -0.001(2) 0.012(2) -0.001(2)
N3A 0.028(3) 0.025(2) 0.020(2) -0.0006(19) 0.010(2) -0.005(2)
N4A 0.026(2) 0.026(2) 0.021(2) 0.0007(19) 0.0075(19) 0.000(2)
C1A 0.028(3) 0.040(4) 0.024(3) 0.004(3) 0.011(3) 0.000(3)
C2A 0.030(3) 0.036(3) 0.026(3) 0.002(3) 0.009(3) 0.000(3)
C3A 0.028(3) 0.030(3) 0.023(3) -0.005(2) 0.011(2) -0.008(3)
C4A 0.025(3) 0.033(3) 0.025(3) -0.005(2) 0.008(2) -0.004(2)
C5A 0.022(3) 0.027(3) 0.018(2) -0.001(2) 0.004(2) 0.001(2)
C6A 0.029(3) 0.023(3) 0.019(3) 0.000(2) 0.004(2) 0.002(2)
C7A 0.023(3) 0.025(3) 0.022(3) 0.000(2) 0.003(2) -0.006(2)
C8A 0.027(3) 0.034(3) 0.020(3) 0.003(2) 0.008(2) -0.002(3)
C9A 0.027(3) 0.026(3) 0.021(3) 0.002(2) 0.008(2) 0.005(2)
C10A 0.031(3) 0.023(3) 0.023(3) -0.004(2) 0.008(2) -0.004(3)
C11A 0.027(3) 0.028(3) 0.027(3) 0.001(2) 0.010(2) -0.002(3)
C12A 0.029(3) 0.029(3) 0.023(3) 0.001(2) 0.008(2) 0.002(3)
C13A 0.031(3) 0.028(3) 0.017(2) 0.004(2) 0.010(2) 0.002(2)
C14A 0.023(3) 0.028(3) 0.021(2) 0.001(2) 0.006(2) -0.002(2)
C15A 0.027(2) 0.026(3) 0.020(2) 0.001(2) 0.008(2) 0.001(2)
C16A 0.023(3) 0.025(3) 0.027(3) 0.001(2) 0.007(2) 0.004(2)
C17A 0.035(3) 0.027(3) 0.025(3) 0.004(2) 0.014(2) 0.002(2)
C18A 0.034(3) 0.030(3) 0.020(3) 0.000(2) 0.004(2) 0.006(2)
C19A 0.029(3) 0.037(3) 0.035(3) -0.008(3) 0.011(3) 0.002(3)
C20A 0.030(3) 0.037(3) 0.038(3) -0.005(3) 0.017(3) -0.006(3)
C21A 0.037(3) 0.031(3) 0.027(3) -0.002(2) 0.015(3) -0.004(3)
S1B 0.0250(7) 0.0309(7) 0.0213(6) 0.0006(6) 0.0047(6) 0.0030(6)
O1B 0.041(2) 0.034(2) 0.0250(19) -0.0080(17) 0.0136(17) -0.0138(19)
O2B 0.026(2) 0.030(2) 0.030(2) 0.0027(18) 0.0092(17) 0.0020(19)
N1B 0.031(3) 0.035(3) 0.020(2) -0.003(2) 0.008(2) 0.004(2)
N2B 0.021(2) 0.030(3) 0.020(2) -0.0024(19) 0.0051(18) -0.001(2)
N3B 0.027(3) 0.024(2) 0.020(2) -0.0015(18) 0.0080(19) -0.004(2)
N4B 0.024(2) 0.023(2) 0.021(2) 0.0017(18) 0.0076(19) 0.003(2)
C1B 0.029(3) 0.023(3) 0.023(3) 0.003(2) 0.005(2) -0.003(2)
C2B 0.035(4) 0.031(3) 0.020(3) 0.000(2) 0.010(3) -0.003(3)
C3B 0.028(3) 0.025(3) 0.022(3) 0.001(2) 0.011(2) 0.000(2)
C4B 0.029(3) 0.031(3) 0.023(3) -0.004(2) 0.009(2) -0.001(2)
C5B 0.023(3) 0.030(3) 0.018(2) -0.001(2) 0.006(2) 0.001(2)
C6B 0.026(3) 0.029(3) 0.017(3) 0.002(2) 0.006(2) 0.003(3)
C7B 0.031(3) 0.029(3) 0.022(3) -0.003(2) 0.007(2) 0.002(3)
C8B 0.026(3) 0.030(3) 0.029(3) 0.004(3) 0.009(2) -0.003(3)
C9B 0.024(3) 0.026(3) 0.020(3) 0.004(2) 0.004(2) 0.005(2)
C10B 0.040(4) 0.031(3) 0.020(3) -0.001(3) 0.007(3) -0.001(3)
C11B 0.034(3) 0.028(3) 0.022(3) -0.003(2) 0.009(2) -0.010(3)
C12B 0.030(3) 0.032(3) 0.026(3) 0.004(3) 0.013(3) 0.005(3)
C13B 0.030(3) 0.039(3) 0.024(3) 0.002(2) 0.012(2) 0.006(3)
C14B 0.031(3) 0.028(3) 0.019(2) -0.002(2) 0.006(2) 0.002(2)
C15B 0.026(3) 0.028(3) 0.024(2) 0.003(2) 0.010(2) 0.001(2)
C16B 0.027(3) 0.024(3) 0.026(3) 0.001(2) 0.007(2) 0.003(2)
C17B 0.033(3) 0.026(3) 0.033(3) -0.002(3) 0.015(3) -0.003(2)
C18B 0.041(4) 0.037(3) 0.022(3) 0.004(2) 0.012(3) 0.006(3)
C19B 0.029(3) 0.041(4) 0.024(3) -0.005(3) 0.001(2) 0.005(3)
C20B 0.026(3) 0.047(4) 0.038(3) -0.009(3) 0.006(3) -0.006(3)
C21B 0.035(3) 0.039(3) 0.029(3) 0.000(3) 0.011(2) -0.004(3)
S2A 0.0219(7) 0.0245(7) 0.0206(6) -0.0005(5) 0.0067(5) 0.0017(5)
S3A 0.0221(7) 0.0243(7) 0.0187(6) -0.0003(5) 0.0058(5) -0.0003(6)
O3A 0.026(2) 0.029(2) 0.028(2) -0.0044(17) 0.0113(17) -0.0037(18)
O4A 0.029(2) 0.030(2) 0.0258(19) 0.0003(17) 0.0102(17) -0.0031(18)
O5A 0.028(2) 0.035(2) 0.023(2) 0.0010(18) 0.0031(17) 0.003(2)
O6A 0.031(2) 0.035(2) 0.022(2) 0.0004(18) 0.0031(17) 0.004(2)
O7A 0.025(2) 0.026(2) 0.027(2) -0.0015(16) 0.0056(17) -0.0010(17)
O8A 0.029(2) 0.034(2) 0.0227(18) -0.0001(17) 0.0124(17) -0.0019(18)
C22A 0.022(3) 0.028(3) 0.024(3) -0.001(2) 0.010(2) 0.001(2)
C23A 0.020(3) 0.030(3) 0.029(3) 0.000(3) 0.010(2) 0.001(2)
S2B 0.0261(7) 0.0248(7) 0.0228(6) 0.0006(5) 0.0089(5) -0.0020(6)
S3B 0.0269(7) 0.0238(7) 0.0205(6) 0.0011(5) 0.0088(5) 0.0001(6)
O3B 0.032(2) 0.039(3) 0.0206(19) 0.0033(17) 0.0057(17) -0.0015(19)
O4B 0.030(2) 0.029(2) 0.032(2) -0.0019(17) 0.0127(18) 0.0012(18)
O5B 0.027(2) 0.024(2) 0.032(2) 0.0017(16) 0.0103(17) 0.0011(16)
O6B 0.028(2) 0.029(2) 0.028(2) -0.0008(16) 0.0126(17) -0.0054(17)
O7B 0.035(2) 0.033(2) 0.0205(18) -0.0036(17) 0.0097(17) -0.0051(19)
O8B 0.029(2) 0.025(2) 0.0256(19) 0.0003(16) 0.0118(17) -0.0001(17)
C22B 0.030(3) 0.024(3) 0.022(3) 0.004(2) 0.008(2) -0.001(2)
C23B 0.025(3) 0.028(3) 0.024(3) 0.001(2) 0.010(2) 0.002(2)
O1W 0.033(2) 0.041(2) 0.025(2) -0.0021(19) 0.0096(18) -0.003(2)
O2W 0.031(2) 0.041(2) 0.0223(19) -0.0007(19) 0.0099(18) 0.004(2)

loop_
_atom_type_symbol
_atom_type_description
_atom_type_scat_dispersion_real
_atom_type_scat_dispersion_imag
_atom_type_scat_source
C C 0.0181 0.0091 'International Tables Vol C Tables 4.2.6.8 and 6.1.1.4'
H H 0.0000 0.0000 'International Tables Vol C Tables 4.2.6.8 and 6.1.1.4'
N N 0.0311 0.0180 'International Tables Vol C Tables 4.2.6.8 and 6.1.1.4'
O O 0.0492 0.0322 'International Tables Vol C Tables 4.2.6.8 and 6.1.1.4'
S S 0.3331 0.5567 'International Tables Vol C Tables 4.2.6.8 and 6.1.1.4'

loop_
_geom_angle_atom_site_label_1
_geom_angle_atom_site_label_2
_geom_angle_atom_site_label_3
_geom_angle
_geom_angle_site_symmetry_1
_geom_angle_site_symmetry_3
_geom_angle_publ_flag
C1A S1A C2A 90.3(3) . . ?
C15A O2A H2A 100(7) . . ?
H1AA N1A H1AB 120.0 . . ?
C1A N1A H1AA 120.0 . . ?
C1A N1A H1AB 120.0 . . ?
C1A N2A H2AA 122.3 . . ?
C1A N2A C3A 115.4(5) . . ?
C3A N2A H2AA 122.3 . . ?
C5A N3A H3A 115.5 . . ?
C5A N3A C6A 129.0(5) . . ?
C6A N3A H3A 115.5 . . ?
H4AA N4A H4AB 107.6 . . ?
C13A N4A H4AA 108.7 . . ?
C13A N4A H4AB 108.7 . . ?
C14A N4A H4AA 108.7 . . ?
C14A N4A H4AB 108.7 . . ?
C14A N4A C13A 114.3(4) . . ?
N1A C1A S1A 124.9(5) . . ?
N1A C1A N2A 124.8(6) . . ?
N2A C1A S1A 110.3(4) . . ?
S1A C2A H2AB 124.0 . . ?
C3A C2A S1A 112.1(5) . . ?
C3A C2A H2AB 124.0 . . ?
N2A C3A C4A 118.9(5) . . ?
C2A C3A N2A 111.9(5) . . ?
C2A C3A C4A 129.0(6) . . ?
C3A C4A H4AC 108.8 . . ?
C3A C4A H4AD 108.8 . . ?
C3A C4A C5A 113.7(5) . . ?
H4AC C4A H4AD 107.7 . . ?
C5A C4A H4AC 108.8 . . ?
C5A C4A H4AD 108.8 . . ?
O1A C5A N3A 125.3(5) . . ?
O1A C5A C4A 123.0(5) . . ?
N3A C5A C4A 111.5(5) . . ?
N3A C6A C7A 124.6(5) . . ?
C11A C6A N3A 116.6(5) . . ?
C11A C6A C7A 118.8(5) . . ?
C6A C7A H7A 120.5 . . ?
C8A C7A C6A 119.0(6) . . ?
C8A C7A H7A 120.5 . . ?
C7A C8A H8A 119.1 . . ?
C9A C8A C7A 121.8(6) . . ?
C9A C8A H8A 119.1 . . ?
C8A C9A C12A 120.5(5) . . ?
C10A C9A C8A 118.6(5) . . ?
C10A C9A C12A 120.9(5) . . ?
C9A C10A H10A 119.7 . . ?
C11A C10A C9A 120.6(6) . . ?
C11A C10A H10A 119.7 . . ?
C6A C11A H11A 119.5 . . ?
C10A C11A C6A 121.1(6) . . ?
C10A C11A H11A 119.5 . . ?
C9A C12A H12A 109.8 . . ?
C9A C12A H12B 109.8 . . ?
C9A C12A C13A 109.6(5) . . ?
H12A C12A H12B 108.2 . . ?
C13A C12A H12A 109.8 . . ?
C13A C12A H12B 109.8 . . ?
N4A C13A C12A 110.9(5) . . ?
N4A C13A H13A 109.5 . . ?
N4A C13A H13B 109.5 . . ?
C12A C13A H13A 109.5 . . ?
C12A C13A H13B 109.5 . . ?
H13A C13A H13B 108.1 . . ?
N4A C14A H14A 109.8 . . ?
N4A C14A H14B 109.8 . . ?
N4A C14A C15A 109.5(4) . . ?
H14A C14A H14B 108.2 . . ?
C15A C14A H14A 109.8 . . ?
C15A C14A H14B 109.8 . . ?
O2A C15A C14A 110.2(4) . . ?
O2A C15A H15A 106.6 . . ?
O2A C15A C16A 115.3(4) . . ?
C14A C15A H15A 106.6 . . ?
C16A C15A C14A 111.0(4) . . ?
C16A C15A H15A 106.6 . . ?
C17A C16A C15A 119.1(5) . . ?
C21A C16A C15A 122.5(5) . . ?
C21A C16A C17A 118.4(5) . . ?
C16A C17A H17A 120.0 . . ?
C18A C17A C16A 120.1(5) . . ?
C18A C17A H17A 120.0 . . ?
C17A C18A H18A 119.7 . . ?
C19A C18A C17A 120.6(5) . . ?
C19A C18A H18A 119.7 . . ?
C18A C19A H19A 120.1 . . ?
C18A C19A C20A 119.8(6) . . ?
C20A C19A H19A 120.1 . . ?
C19A C20A H20A 119.9 . . ?
C21A C20A C19A 120.3(6) . . ?
C21A C20A H20A 119.9 . . ?
C16A C21A H21A 119.6 . . ?
C20A C21A C16A 120.7(5) . . ?
C20A C21A H21A 119.6 . . ?
C1B S1B C2B 90.1(3) . . ?
C15B O2B H2B 106(5) . . ?
H1BA N1B H1BB 120.0 . . ?
C1B N1B H1BA 120.0 . . ?
C1B N1B H1BB 120.0 . . ?
C1B N2B H2BA 123.4 . . ?
C1B N2B C3B 113.3(5) . . ?
C3B N2B H2BA 123.4 . . ?
C5B N3B H3B 115.4 . . ?
C5B N3B C6B 129.2(5) . . ?
C6B N3B H3B 115.4 . . ?
H4BA N4B H4BB 107.2 . . ?
C13B N4B H4BA 107.9 . . ?
C13B N4B H4BB 107.9 . . ?
C14B N4B H4BA 107.9 . . ?
C14B N4B H4BB 107.9 . . ?
C14B N4B C13B 117.6(5) . . ?
N1B C1B S1B 124.8(4) . . ?
N1B C1B N2B 123.4(5) . . ?
N2B C1B S1B 111.8(4) . . ?
S1B C2B H2BB 124.3 . . ?
C3B C2B S1B 111.3(5) . . ?
C3B C2B H2BB 124.3 . . ?
N2B C3B C4B 118.8(5) . . ?
C2B C3B N2B 113.4(5) . . ?
C2B C3B C4B 127.6(6) . . ?
C3B C4B H4BC 108.7 . . ?
C3B C4B H4BD 108.7 . . ?
C3B C4B C5B 114.2(5) . . ?
H4BC C4B H4BD 107.6 . . ?
C5B C4B H4BC 108.7 . . ?
C5B C4B H4BD 108.7 . . ?
O1B C5B N3B 124.5(5) . . ?
O1B C5B C4B 121.6(5) . . ?
N3B C5B C4B 113.9(5) . . ?
C7B C6B N3B 124.1(5) . . ?
C7B C6B C11B 120.1(5) . . ?
C11B C6B N3B 115.8(5) . . ?
C6B C7B H7B 120.4 . . ?
C6B C7B C8B 119.2(6) . . ?
C8B C7B H7B 120.4 . . ?
C7B C8B H8B 119.3 . . ?
C9B C8B C7B 121.5(6) . . ?
C9B C8B H8B 119.3 . . ?
C8B C9B C10B 118.7(5) . . ?
C8B C9B C12B 120.5(6) . . ?
C10B C9B C12B 120.7(6) . . ?
C9B C10B H10B 119.8 . . ?
C11B C10B C9B 120.3(6) . . ?
C11B C10B H10B 119.8 . . ?
C6B C11B C10B 120.2(6) . . ?
C6B C11B H11B 119.9 . . ?
C10B C11B H11B 119.9 . . ?
C9B C12B H12C 109.6 . . ?
C9B C12B H12D 109.6 . . ?
C9B C12B C13B 110.5(5) . . ?
H12C C12B H12D 108.1 . . ?
C13B C12B H12C 109.6 . . ?
C13B C12B H12D 109.6 . . ?
N4B C13B C12B 114.1(5) . . ?
N4B C13B H13C 108.7 . . ?
N4B C13B H13D 108.7 . . ?
C12B C13B H13C 108.7 . . ?
C12B C13B H13D 108.7 . . ?
H13C C13B H13D 107.6 . . ?
N4B C14B H14C 109.0 . . ?
N4B C14B H14D 109.0 . . ?
N4B C14B C15B 113.0(4) . . ?
H14C C14B H14D 107.8 . . ?
C15B C14B H14C 109.0 . . ?
C15B C14B H14D 109.0 . . ?
O2B C15B C14B 106.3(4) . . ?
O2B C15B H15B 109.6 . . ?
O2B C15B C16B 113.2(4) . . ?
C14B C15B H15B 109.6 . . ?
C16B C15B C14B 108.6(4) . . ?
C16B C15B H15B 109.6 . . ?
C17B C16B C15B 120.5(5) . . ?
C21B C16B C15B 120.3(5) . . ?
C21B C16B C17B 119.2(5) . . ?
C16B C17B H17B 119.6 . . ?
C18B C17B C16B 120.7(6) . . ?
C18B C17B H17B 119.6 . . ?
C17B C18B H18B 120.1 . . ?
C17B C18B C19B 119.8(5) . . ?
C19B C18B H18B 120.1 . . ?
C18B C19B H19B 120.2 . . ?
C20B C19B C18B 119.6(6) . . ?
C20B C19B H19B 120.2 . . ?
C19B C20B H20B 119.8 . . ?
C19B C20B C21B 120.5(6) . . ?
C21B C20B H20B 119.8 . . ?
C16B C21B C20B 120.3(6) . . ?
C16B C21B H21B 119.9 . . ?
C20B C21B H21B 119.9 . . ?
O3A S2A C22A 105.7(3) . . ?
O4A S2A O3A 111.9(2) . . ?
O4A S2A C22A 105.9(3) . . ?
O5A S2A O3A 112.9(3) . . ?
O5A S2A O4A 112.7(3) . . ?
O5A S2A C22A 107.1(3) . . ?
O6A S3A O7A 112.5(3) . . ?
O6A S3A O8A 112.9(3) . . ?
O6A S3A C23A 107.7(3) . . ?
O7A S3A C23A 105.3(3) . . ?
O8A S3A O7A 111.4(2) . . ?
O8A S3A C23A 106.4(3) . . ?
S2A C22A H22A 109.5 . . ?
S2A C22A H22B 109.5 . . ?
H22A C22A H22B 108.1 . . ?
C23A C22A S2A 110.7(3) . . ?
C23A C22A H22A 109.5 . . ?
C23A C22A H22B 109.5 . . ?
S3A C23A H23A 109.4 . . ?
S3A C23A H23B 109.4 . . ?
C22A C23A S3A 111.2(3) . . ?
C22A C23A H23A 109.4 . . ?
C22A C23A H23B 109.4 . . ?
H23A C23A H23B 108.0 . . ?
O3B S2B O4B 113.6(3) . . ?
O3B S2B O5B 111.7(2) . . ?
O3B S2B C22B 105.6(3) . . ?
O4B S2B O5B 112.5(3) . . ?
O4B S2B C22B 107.0(3) . . ?
O5B S2B C22B 105.7(3) . . ?
O6B S3B C23B 106.5(3) . . ?
O7B S3B O6B 112.2(2) . . ?
O7B S3B C23B 105.5(3) . . ?
O8B S3B O6B 111.8(3) . . ?
O8B S3B O7B 113.3(3) . . ?
O8B S3B C23B 106.9(3) . . ?
S2B C22B H22C 109.3 . . ?
S2B C22B H22D 109.3 . . ?
H22C C22B H22D 108.0 . . ?
C23B C22B S2B 111.6(3) . . ?
C23B C22B H22C 109.3 . . ?
C23B C22B H22D 109.3 . . ?
S3B C23B H23C 109.5 . . ?
S3B C23B H23D 109.5 . . ?
C22B C23B S3B 110.7(3) . . ?
C22B C23B H23C 109.5 . . ?
C22B C23B H23D 109.5 . . ?
H23C C23B H23D 108.1 . . ?
H1WA O1W H1WB 104.5 . . ?
H2WA O2W H2WB 104.5 . . ?

loop_
_geom_bond_atom_site_label_1
_geom_bond_atom_site_label_2
_geom_bond_distance
_geom_bond_site_symmetry_2
_geom_bond_publ_flag
S1A C1A 1.726(6) . ?
S1A C2A 1.759(6) . ?
O1A C5A 1.214(7) . ?
O2A H2A 0.76(10) . ?
O2A C15A 1.427(6) . ?
N1A H1AA 0.8800 . ?
N1A H1AB 0.8800 . ?
N1A C1A 1.305(8) . ?
N2A H2AA 0.8800 . ?
N2A C1A 1.330(8) . ?
N2A C3A 1.412(8) . ?
N3A H3A 0.8800 . ?
N3A C5A 1.362(7) . ?
N3A C6A 1.404(7) . ?
N4A H4AA 0.9100 . ?
N4A H4AB 0.9100 . ?
N4A C13A 1.502(7) . ?
N4A C14A 1.502(7) . ?
C2A H2AB 0.9500 . ?
C2A C3A 1.311(9) . ?
C3A C4A 1.480(8) . ?
C4A H4AC 0.9900 . ?
C4A H4AD 0.9900 . ?
C4A C5A 1.526(8) . ?
C6A C7A 1.404(8) . ?
C6A C11A 1.397(8) . ?
C7A H7A 0.9500 . ?
C7A C8A 1.390(8) . ?
C8A H8A 0.9500 . ?
C8A C9A 1.389(9) . ?
C9A C10A 1.386(9) . ?
C9A C12A 1.519(8) . ?
C10A H10A 0.9500 . ?
C10A C11A 1.380(8) . ?
C11A H11A 0.9500 . ?
C12A H12A 0.9900 . ?
C12A H12B 0.9900 . ?
C12A C13A 1.520(8) . ?
C13A H13A 0.9900 . ?
C13A H13B 0.9900 . ?
C14A H14A 0.9900 . ?
C14A H14B 0.9900 . ?
C14A C15A 1.520(7) . ?
C15A H15A 1.0000 . ?
C15A C16A 1.514(7) . ?
C16A C17A 1.398(7) . ?
C16A C21A 1.391(8) . ?
C17A H17A 0.9500 . ?
C17A C18A 1.395(8) . ?
C18A H18A 0.9500 . ?
C18A C19A 1.359(9) . ?
C19A H19A 0.9500 . ?
C19A C20A 1.389(9) . ?
C20A H20A 0.9500 . ?
C20A C21A 1.377(9) . ?
C21A H21A 0.9500 . ?
S1B C1B 1.712(6) . ?
S1B C2B 1.752(6) . ?
O1B C5B 1.237(7) . ?
O2B H2B 0.77(8) . ?
O2B C15B 1.418(7) . ?
N1B H1BA 0.8800 . ?
N1B H1BB 0.8800 . ?
N1B C1B 1.332(8) . ?
N2B H2BA 0.8800 . ?
N2B C1B 1.344(7) . ?
N2B C3B 1.396(7) . ?
N3B H3B 0.8800 . ?
N3B C5B 1.341(8) . ?
N3B C6B 1.421(7) . ?
N4B H4BA 0.9100 . ?
N4B H4BB 0.9100 . ?
N4B C13B 1.494(7) . ?
N4B C14B 1.489(7) . ?
C2B H2BB 0.9500 . ?
C2B C3B 1.322(9) . ?
C3B C4B 1.499(8) . ?
C4B H4BC 0.9900 . ?
C4B H4BD 0.9900 . ?
C4B C5B 1.520(8) . ?
C6B C7B 1.384(9) . ?
C6B C11B 1.389(8) . ?
C7B H7B 0.9500 . ?
C7B C8B 1.394(8) . ?
C8B H8B 0.9500 . ?
C8B C9B 1.383(9) . ?
C9B C10B 1.395(9) . ?
C9B C12B 1.507(8) . ?
C10B H10B 0.9500 . ?
C10B C11B 1.389(8) . ?
C11B H11B 0.9500 . ?
C12B H12C 0.9900 . ?
C12B H12D 0.9900 . ?
C12B C13B 1.518(9) . ?
C13B H13C 0.9900 . ?
C13B H13D 0.9900 . ?
C14B H14C 0.9900 . ?
C14B H14D 0.9900 . ?
C14B C15B 1.521(7) . ?
C15B H15B 1.0000 . ?
C15B C16B 1.520(7) . ?
C16B C17B 1.395(7) . ?
C16B C21B 1.369(8) . ?
C17B H17B 0.9500 . ?
C17B C18B 1.379(8) . ?
C18B H18B 0.9500 . ?
C18B C19B 1.392(10) . ?
C19B H19B 0.9500 . ?
C19B C20B 1.371(9) . ?
C20B H20B 0.9500 . ?
C20B C21B 1.398(9) . ?
C21B H21B 0.9500 . ?
S2A O3A 1.464(4) . ?
S2A O4A 1.460(4) . ?
S2A O5A 1.445(4) . ?
S2A C22A 1.778(6) . ?
S3A O6A 1.447(4) . ?
S3A O7A 1.476(4) . ?
S3A O8A 1.458(4) . ?
S3A C23A 1.775(6) . ?
C22A H22A 0.9900 . ?
C22A H22B 0.9900 . ?
C22A C23A 1.524(6) . ?
C23A H23A 0.9900 . ?
C23A H23B 0.9900 . ?
S2B O3B 1.452(4) . ?
S2B O4B 1.456(4) . ?
S2B O5B 1.466(4) . ?
S2B C22B 1.775(6) . ?
S3B O6B 1.468(4) . ?
S3B O7B 1.460(4) . ?
S3B O8B 1.453(4) . ?
S3B C23B 1.767(6) . ?
C22B H22C 0.9900 . ?
C22B H22D 0.9900 . ?
C22B C23B 1.521(6) . ?
C23B H23C 0.9900 . ?
C23B H23D 0.9900 . ?
O1W H1WA 0.8498 . ?
O1W H1WB 0.8502 . ?
O2W H2WA 0.8508 . ?
O2W H2WB 0.8498 . ?

loop_
_geom_hbond_atom_site_label_D
_geom_hbond_atom_site_label_H
_geom_hbond_atom_site_label_A
_geom_hbond_distance_DH
_geom_hbond_distance_HA
_geom_hbond_distance_DA
_geom_hbond_angle_DHA
_geom_hbond_site_symmetry_A
O2A H2A O1A 0.76(10) 2.11(10) 2.791(6) 149(9) 2_655
N1A H1AA O1W 0.88 1.94 2.802(7) 167.7 2_645
N1A H1AB O5A 0.88 2.07 2.913(7) 159.8 1_554
N2A H2AA O7A 0.88 2.02 2.839(7) 154.6 2_645
N3A H3A O3A 0.88 2.17 3.044(6) 176.5 2_655
N4A H4AA O4A 0.91 2.18 2.911(6) 136.5 .
N4A H4AA O5A 0.91 2.66 3.225(6) 121.4 .
N4A H4AB O6B 0.91 1.89 2.795(7) 169.9 2_646
O2B H2B O1B 0.77(8) 1.99(8) 2.742(7) 167(7) 2_746
N1B H1BA O2W 0.88 1.96 2.822(7) 166.9 .
N1B H1BB O6A 0.88 2.04 2.886(6) 160.6 1_656
N2B H2BA O3A 0.88 2.00 2.830(6) 155.9 2_656
N3B H3B O7A 0.88 2.16 3.029(7) 168.5 2_646
N4B H4BA O5B 0.91 1.87 2.760(6) 164.6 2_656
N4B H4BB O6A 0.91 2.70 3.254(6) 120.6 1_655
N4B H4BB O8A 0.91 2.14 2.933(6) 145.8 1_655
O1W H1WA O7B 0.85 1.85 2.700(5) 172.4 .
O1W H1WB O8A 0.85 2.03 2.851(6) 163.5 .
O2W H2WA O3B 0.85 1.86 2.698(5) 166.3 2_657
O2W H2WB O4A 0.85 2.06 2.856(6) 156.9 2_656

loop_
_geom_torsion_atom_site_label_1
_geom_torsion_atom_site_label_2
_geom_torsion_atom_site_label_3
_geom_torsion_atom_site_label_4
_geom_torsion
_geom_torsion_site_symmetry_1
_geom_torsion_site_symmetry_2
_geom_torsion_site_symmetry_3
_geom_torsion_site_symmetry_4
_geom_torsion_publ_flag
S1A C2A C3A N2A -0.9(7) . . . . ?
S1A C2A C3A C4A 173.7(5) . . . . ?
O2A C15A C16A C17A 102.5(6) . . . . ?
O2A C15A C16A C21A -78.0(6) . . . . ?
N2A C3A C4A C5A -132.2(6) . . . . ?
N3A C6A C7A C8A 178.2(6) . . . . ?
N3A C6A C11A C10A -177.8(6) . . . . ?
N4A C14A C15A O2A -57.5(6) . . . . ?
N4A C14A C15A C16A 173.5(4) . . . . ?
C1A S1A C2A C3A 0.9(5) . . . . ?
C1A N2A C3A C2A 0.5(8) . . . . ?
C1A N2A C3A C4A -174.8(5) . . . . ?
C2A S1A C1A N1A -179.0(6) . . . . ?
C2A S1A C1A N2A -0.6(5) . . . . ?
C2A C3A C4A C5A 53.5(9) . . . . ?
C3A N2A C1A S1A 0.2(7) . . . . ?
C3A N2A C1A N1A 178.6(6) . . . . ?
C3A C4A C5A O1A 39.2(8) . . . . ?
C3A C4A C5A N3A -145.1(5) . . . . ?
C5A N3A C6A C7A -5.3(10) . . . . ?
C5A N3A C6A C11A 173.8(6) . . . . ?
C6A N3A C5A O1A 6.0(10) . . . . ?
C6A N3A C5A C4A -169.5(6) . . . . ?
C6A C7A C8A C9A -1.1(9) . . . . ?
C7A C6A C11A C10A 1.4(9) . . . . ?
C7A C8A C9A C10A 2.6(9) . . . . ?
C7A C8A C9A C12A -178.0(6) . . . . ?
C8A C9A C10A C11A -2.1(9) . . . . ?
C8A C9A C12A C13A 69.0(7) . . . . ?
C9A C10A C11A C6A 0.2(10) . . . . ?
C9A C12A C13A N4A 179.9(5) . . . . ?
C10A C9A C12A C13A -111.5(6) . . . . ?
C11A C6A C7A C8A -0.9(9) . . . . ?
C12A C9A C10A C11A 178.4(6) . . . . ?
C13A N4A C14A C15A 148.8(5) . . . . ?
C14A N4A C13A C12A -75.7(6) . . . . ?
C14A C15A C16A C17A -131.3(5) . . . . ?
C14A C15A C16A C21A 48.2(7) . . . . ?
C15A C16A C17A C18A 178.5(5) . . . . ?
C15A C16A C21A C20A -179.1(6) . . . . ?
C16A C17A C18A C19A -0.3(9) . . . . ?
C17A C16A C21A C20A 0.5(9) . . . . ?
C17A C18A C19A C20A 2.3(9) . . . . ?
C18A C19A C20A C21A -3.0(10) . . . . ?
C19A C20A C21A C16A 1.6(10) . . . . ?
C21A C16A C17A C18A -1.1(8) . . . . ?
S1B C2B C3B N2B 1.2(7) . . . . ?
S1B C2B C3B C4B -174.3(5) . . . . ?
O2B C15B C16B C17B -51.0(7) . . . . ?
O2B C15B C16B C21B 132.5(6) . . . . ?
N2B C3B C4B C5B 128.7(6) . . . . ?
N3B C6B C7B C8B -179.4(6) . . . . ?
N3B C6B C11B C10B 179.4(6) . . . . ?
N4B C14B C15B O2B -52.3(6) . . . . ?
N4B C14B C15B C16B -174.4(4) . . . . ?
C1B S1B C2B C3B -1.6(5) . . . . ?
C1B N2B C3B C2B 0.0(7) . . . . ?
C1B N2B C3B C4B 176.0(5) . . . . ?
C2B S1B C1B N1B 179.2(5) . . . . ?
C2B S1B C1B N2B 1.6(5) . . . . ?
C2B C3B C4B C5B -56.0(9) . . . . ?
C3B N2B C1B S1B -1.2(6) . . . . ?
C3B N2B C1B N1B -178.9(5) . . . . ?
C3B C4B C5B O1B -39.1(8) . . . . ?
C3B C4B C5B N3B 143.4(5) . . . . ?
C5B N3B C6B C7B 6.8(10) . . . . ?
C5B N3B C6B C11B -173.1(6) . . . . ?
C6B N3B C5B O1B -5.9(10) . . . . ?
C6B N3B C5B C4B 171.5(6) . . . . ?
C6B C7B C8B C9B -0.5(10) . . . . ?
C7B C6B C11B C10B -0.5(10) . . . . ?
C7B C8B C9B C10B 0.5(9) . . . . ?
C7B C8B C9B C12B 177.8(6) . . . . ?
C8B C9B C10B C11B -0.4(9) . . . . ?
C8B C9B C12B C13B -75.7(8) . . . . ?
C9B C10B C11B C6B 0.4(10) . . . . ?
C9B C12B C13B N4B 168.6(5) . . . . ?
C10B C9B C12B C13B 101.5(7) . . . . ?
C11B C6B C7B C8B 0.5(9) . . . . ?
C12B C9B C10B C11B -177.7(6) . . . . ?
C13B N4B C14B C15B -75.7(6) . . . . ?
C14B N4B C13B C12B 98.3(6) . . . . ?
C14B C15B C16B C17B 66.8(6) . . . . ?
C14B C15B C16B C21B -109.8(6) . . . . ?
C15B C16B C17B C18B -175.8(5) . . . . ?
C15B C16B C21B C20B 176.7(6) . . . . ?
C16B C17B C18B C19B -0.6(9) . . . . ?
C17B C16B C21B C20B 0.1(10) . . . . ?
C17B C18B C19B C20B -0.4(10) . . . . ?
C18B C19B C20B C21B 1.2(10) . . . . ?
C19B C20B C21B C16B -1.1(11) . . . . ?
C21B C16B C17B C18B 0.8(9) . . . . ?
S2A C22A C23A S3A -178.7(3) . . . . ?
O3A S2A C22A C23A -175.2(3) . . . . ?
O4A S2A C22A C23A -56.3(3) . . . . ?
O5A S2A C22A C23A 64.2(4) . . . . ?
O6A S3A C23A C22A -66.5(4) . . . . ?
O7A S3A C23A C22A 173.2(3) . . . . ?
O8A S3A C23A C22A 54.8(4) . . . . ?
S2B C22B C23B S3B 179.0(4) . . . . ?
O3B S2B C22B C23B 57.6(4) . . . . ?
O4B S2B C22B C23B -63.8(4) . . . . ?
O5B S2B C22B C23B 176.1(3) . . . . ?
O6B S3B C23B C22B -175.5(3) . . . . ?
O7B S3B C23B C22B -56.1(4) . . . . ?
O8B S3B C23B C22B 64.8(4) . . . . ?
